data_4311296
loop_
_publ_author_name
'Hong-Chang Liang'
'Mark J. Henson'
'Lanying Q. Hatcher'
'Michael A. Vance'
'Christiana Xin Zhang'
'David Lahti'
'Susan Kaderli'
'Roger D. Sommer'
'Arnold L. Rheingold'
'Andreas D. Zuberb\"uhler'
'Edward I. Solomon'
'Kenneth D. Karlin'

_publ_section_title
;
 Solvent Effects on the Conversion of Dicopper(II) \m-\h2:\h2-Peroxo to
 Bis-\m-oxo Dicopper(III) Complexes: Direct Probing of the Solvent
 Interaction
;
_journal_name_full 'Inorganic Chemistry'
_journal_page_first 4115
_journal_page_last 4117
_journal_paper_doi 10.1021/ic0498283
_journal_volume 43
_journal_year 2004
_chemical_formula_sum 'C39 H26 B Cu F20 N4'
_chemical_formula_weight 1004.99
_chemical_name_systematic
; 
 ? 
;
_space_group_IT_number 61
_symmetry_cell_setting orthorhombic
_symmetry_space_group_name_Hall '-P 2ac 2ab'
_symmetry_space_group_name_H-M 'P b c a'
_atom_sites_solution_hydrogens geom
_atom_sites_solution_primary direct
_atom_sites_solution_secondary difmap
_audit_creation_method SHELXL-97
_cell_angle_alpha 90.00
_cell_angle_beta 90.00
_cell_angle_gamma 90.00
_cell_formula_units_Z 8
_cell_length_a 16.6718(8)
_cell_length_b 21.2988(10)
_cell_length_c 21.8743(9)
_cell_measurement_reflns_used 5098
_cell_measurement_temperature 173(2)
_cell_measurement_theta_max 26.167
_cell_measurement_theta_min 2.425
_cell_volume 7767.3(6)
_computing_cell_refinement 'Bruker SMART'
_computing_data_collection 'Bruker SMART'
_computing_data_reduction 'Bruker SHELXTL'
_computing_molecular_graphics 'Bruker SHELXTL'
_computing_publication_material 'Bruker SHELXTL'
_computing_structure_refinement 'SHELXL-97 (Sheldrick, 1997)'
_computing_structure_solution 'SHELXS-97 (Sheldrick, 1990)'
_diffrn_ambient_temperature 173(2)
_diffrn_measured_fraction_theta_full 0.964
_diffrn_measured_fraction_theta_max 0.964
_diffrn_measurement_device_type 'CCD area detector'
_diffrn_measurement_method 'phi and omega scans'
_diffrn_radiation_monochromator graphite
_diffrn_radiation_source 'fine-focus sealed tube'
_diffrn_radiation_type MoK\a
_diffrn_radiation_wavelength 0.71073
_diffrn_reflns_av_R_equivalents 0.0427
_diffrn_reflns_av_sigmaI/netI 0.0425
_diffrn_reflns_limit_h_max 16
_diffrn_reflns_limit_h_min -22
_diffrn_reflns_limit_k_max 27
_diffrn_reflns_limit_k_min -28
_diffrn_reflns_limit_l_max 29
_diffrn_reflns_limit_l_min -27
_diffrn_reflns_number 37097
_diffrn_reflns_theta_full 28.30
_diffrn_reflns_theta_max 28.30
_diffrn_reflns_theta_min 1.81
_exptl_absorpt_coefficient_mu 0.696
_exptl_absorpt_correction_T_max 0.8183
_exptl_absorpt_correction_T_min 0.7681
_exptl_absorpt_correction_type 'Empirical from SADABS'
_exptl_crystal_colour colorless
_exptl_crystal_density_diffrn 1.719
_exptl_crystal_density_method 'not measured'
_exptl_crystal_description block
_exptl_crystal_F_000 4016
_exptl_crystal_size_max 0.40
_exptl_crystal_size_mid 0.30
_exptl_crystal_size_min 0.30
_refine_diff_density_max 0.298
_refine_diff_density_min -0.509
_refine_diff_density_rms 0.054
_refine_ls_extinction_method none
_refine_ls_goodness_of_fit_ref 1.018
_refine_ls_hydrogen_treatment mixed
_refine_ls_matrix_type full
_refine_ls_number_parameters 590
_refine_ls_number_reflns 9321
_refine_ls_number_restraints 0
_refine_ls_restrained_S_all 1.018
_refine_ls_R_factor_all 0.0645
_refine_ls_R_factor_gt 0.0345
_refine_ls_shift/su_max 0.024
_refine_ls_shift/su_mean 0.000
_refine_ls_structure_factor_coef Fsqd
_refine_ls_weighting_details 'calc w=1/[\s^2^(Fo^2^)+(0.0410P)^2^+1.1738P] where P=(Fo^2^+2Fc^2^)/3'
_refine_ls_weighting_scheme calc
_refine_ls_wR_factor_gt 0.0798
_refine_ls_wR_factor_ref 0.0883
_reflns_number_gt 6266
_reflns_number_total 9321
_reflns_threshold_expression >2sigma(I)
_cod_data_source_file ic0498283si20040211_035321.cif
_cod_data_source_block kdk42
_cod_depositor_comments
;
The following automatic conversions were performed:
'_symmetry_cell_setting' value 'Orthorhombic' changed to 'orthorhombic'
according to '/home/saulius/struct/CIF-dictionaries/cif_core.dic'
dictionary named 'cif_core.dic' version 2.4.1 from 2010-06-29.

Automatic conversion script
Id: cif_fix_enum 1527 2010-12-29 10:47:43Z saulius 
;
_cod_database_code 4311296

loop_
_symmetry_equiv_pos_as_xyz
'x, y, z'
'-x+1/2, -y, z+1/2'
'-x, y+1/2, -z+1/2'
'x+1/2, -y+1/2, -z'
'-x, -y, -z'
'x-1/2, y, -z-1/2'
'x, -y-1/2, z-1/2'
'-x-1/2, y-1/2, z'

loop_
_atom_site_label
_atom_site_type_symbol
_atom_site_fract_x
_atom_site_fract_y
_atom_site_fract_z
_atom_site_U_iso_or_equiv
_atom_site_adp_type
_atom_site_occupancy
_atom_site_symmetry_multiplicity
_atom_site_calc_flag
_atom_site_refinement_flags
_atom_site_disorder_assembly
_atom_site_disorder_group
Cu1 Cu 0.649707(15) 0.140254(12) 0.375274(10) 0.03005(7) Uani 1 1 d . . .
N1 N 0.71334(10) 0.21958(8) 0.39473(7) 0.0308(4) Uani 1 1 d . . .
N2 N 0.72781(10) 0.06946(8) 0.40767(7) 0.0293(4) Uani 1 1 d . . .
N3 N 0.54955(10) 0.13226(7) 0.43689(7) 0.0276(4) Uani 1 1 d . . .
N4 N 0.60407(11) 0.12877(9) 0.29428(8) 0.0369(4) Uani 1 1 d . . .
C1 C 0.79046(13) 0.21714(10) 0.41354(9) 0.0312(5) Uani 1 1 d . . .
C2 C 0.83021(15) 0.27014(11) 0.43365(11) 0.0440(6) Uani 1 1 d . . .
H2 H 0.8843 0.2672 0.4469 0.053 Uiso 1 1 calc R . .
C3 C 0.79145(17) 0.32736(11) 0.43451(11) 0.0485(6) Uani 1 1 d . . .
H3 H 0.8182 0.3639 0.4488 0.058 Uiso 1 1 calc R . .
C4 C 0.71385(16) 0.33049(11) 0.41445(10) 0.0432(6) Uani 1 1 d . . .
H4 H 0.6859 0.3693 0.4137 0.052 Uiso 1 1 calc R . .
C5 C 0.67727(14) 0.27594(10) 0.39529(10) 0.0372(5) Uani 1 1 d . . .
H5 H 0.6233 0.2783 0.3816 0.045 Uiso 1 1 calc R . .
C6 C 0.83283(13) 0.15508(10) 0.41036(10) 0.0375(5) Uani 1 1 d . . .
H6A H 0.8873 0.1604 0.4276 0.045 Uiso 1 1 calc R . .
H6B H 0.8391 0.1435 0.3668 0.045 Uiso 1 1 calc R . .
C7 C 0.79220(13) 0.10033(10) 0.44345(9) 0.0330(5) Uani 1 1 d . . .
H7A H 0.8334 0.0686 0.4538 0.040 Uiso 1 1 calc R . .
H7B H 0.7691 0.1160 0.4823 0.040 Uiso 1 1 calc R . .
C8 C 0.68715(14) 0.02234(10) 0.44711(10) 0.0380(5) Uani 1 1 d . . .
H8A H 0.7287 -0.0015 0.4696 0.046 Uiso 1 1 calc R . .
H8B H 0.6584 -0.0077 0.4204 0.046 Uiso 1 1 calc R . .
C9 C 0.62780(13) 0.04874(10) 0.49330(10) 0.0376(5) Uani 1 1 d . . .
H9A H 0.6170 0.0163 0.5247 0.045 Uiso 1 1 calc R . .
H9B H 0.6529 0.0850 0.5141 0.045 Uiso 1 1 calc R . .
C10 C 0.54848(13) 0.06965(10) 0.46594(9) 0.0331(5) Uani 1 1 d . . .
H10A H 0.5317 0.0384 0.4350 0.040 Uiso 1 1 calc R . .
H10B H 0.5075 0.0698 0.4987 0.040 Uiso 1 1 calc R . .
C11 C 0.76380(14) 0.03470(11) 0.35575(10) 0.0410(6) Uani 1 1 d . . .
H11A H 0.7995 0.0019 0.3715 0.061 Uiso 1 1 calc R . .
H11B H 0.7946 0.0638 0.3302 0.061 Uiso 1 1 calc R . .
H11C H 0.7211 0.0154 0.3313 0.061 Uiso 1 1 calc R . .
C12 C 0.55513(14) 0.18090(10) 0.48440(9) 0.0367(5) Uani 1 1 d . . .
H12A H 0.5110 0.1758 0.5135 0.055 Uiso 1 1 calc R . .
H12B H 0.5518 0.2225 0.4654 0.055 Uiso 1 1 calc R . .
H12C H 0.6064 0.1769 0.5059 0.055 Uiso 1 1 calc R . .
C13 C 0.47257(13) 0.14062(11) 0.40402(10) 0.0369(5) Uani 1 1 d . . .
H13A H 0.4672 0.1080 0.3727 0.055 Uiso 1 1 calc R . .
H13B H 0.4716 0.1821 0.3846 0.055 Uiso 1 1 calc R . .
H13C H 0.4280 0.1373 0.4331 0.055 Uiso 1 1 calc R . .
C14 C 0.56686(13) 0.12793(10) 0.25098(9) 0.0341(5) Uani 1 1 d . . .
C15 C 0.51636(15) 0.12832(11) 0.19681(10) 0.0459(6) Uani 1 1 d . . .
H15A H 0.4763 0.1618 0.2004 0.069 Uiso 1 1 calc R . .
H15B H 0.4892 0.0877 0.1929 0.069 Uiso 1 1 calc R . .
H15C H 0.5496 0.1357 0.1606 0.069 Uiso 1 1 calc R . .
C16 C 0.92536(11) 0.14624(9) 0.73734(8) 0.0231(4) Uani 1 1 d . . .
C17 C 0.98941(12) 0.18813(9) 0.73617(8) 0.0243(4) Uani 1 1 d . . .
C18 C 1.04765(12) 0.19306(9) 0.78002(9) 0.0263(4) Uani 1 1 d . . .
C19 C 1.04465(12) 0.15401(10) 0.83002(8) 0.0294(4) Uani 1 1 d . . .
C20 C 0.98387(13) 0.11076(10) 0.83371(8) 0.0312(5) Uani 1 1 d . . .
C21 C 0.92718(12) 0.10729(9) 0.78807(9) 0.0271(4) Uani 1 1 d . . .
C22 C 0.92088(11) 0.11983(9) 0.62271(8) 0.0234(4) Uani 1 1 d . . .
C23 C 0.94723(11) 0.15286(9) 0.57196(8) 0.0247(4) Uani 1 1 d . . .
C24 C 1.00239(12) 0.13000(10) 0.52998(8) 0.0296(4) Uani 1 1 d . . .
C25 C 1.03454(12) 0.07131(10) 0.53782(9) 0.0324(5) Uani 1 1 d . . .
C26 C 1.01028(12) 0.03624(9) 0.58701(9) 0.0307(5) Uani 1 1 d . . .
C27 C 0.95544(12) 0.06076(9) 0.62753(8) 0.0271(4) Uani 1 1 d . . .
C28 C 0.78410(11) 0.09736(8) 0.68974(8) 0.0238(4) Uani 1 1 d . . .
C29 C 0.73487(12) 0.10701(9) 0.74003(8) 0.0282(4) Uani 1 1 d . . .
C30 C 0.66766(12) 0.07205(10) 0.75373(9) 0.0318(5) Uani 1 1 d . . .
C31 C 0.64578(12) 0.02422(10) 0.71499(10) 0.0352(5) Uani 1 1 d . . .
C32 C 0.69028(13) 0.01307(9) 0.66365(10) 0.0323(5) Uani 1 1 d . . .
C33 C 0.75750(12) 0.04944(9) 0.65168(8) 0.0271(4) Uani 1 1 d . . .
C34 C 0.81955(11) 0.21394(8) 0.66651(8) 0.0224(4) Uani 1 1 d . . .
C35 C 0.82092(12) 0.26633(9) 0.70445(8) 0.0258(4) Uani 1 1 d . . .
C36 C 0.78108(13) 0.32158(9) 0.69206(9) 0.0301(4) Uani 1 1 d . . .
C37 C 0.73398(12) 0.32650(9) 0.64067(9) 0.0310(5) Uani 1 1 d . . .
C38 C 0.72818(12) 0.27572(9) 0.60243(9) 0.0287(4) Uani 1 1 d . . .
C39 C 0.77024(11) 0.22194(9) 0.61579(8) 0.0234(4) Uani 1 1 d . . .
B1 B 0.86204(13) 0.14478(10) 0.67884(9) 0.0223(4) Uani 1 1 d . . .
F1 F 0.99634(7) 0.22817(5) 0.68779(5) 0.0311(3) Uani 1 1 d . . .
F2 F 1.10788(7) 0.23473(6) 0.77489(5) 0.0378(3) Uani 1 1 d . . .
F3 F 1.10182(8) 0.15674(6) 0.87327(5) 0.0410(3) Uani 1 1 d . . .
F4 F 0.98167(8) 0.07051(6) 0.88148(5) 0.0481(4) Uani 1 1 d . . .
F5 F 0.87164(7) 0.06145(6) 0.79573(5) 0.0396(3) Uani 1 1 d . . .
F6 F 0.92037(7) 0.21181(5) 0.56050(5) 0.0326(3) Uani 1 1 d . . .
F7 F 1.02485(7) 0.16536(6) 0.48170(5) 0.0399(3) Uani 1 1 d . . .
F8 F 1.08923(8) 0.04877(6) 0.49817(6) 0.0456(3) Uani 1 1 d . . .
F9 F 1.04021(8) -0.02211(6) 0.59540(6) 0.0435(3) Uani 1 1 d . . .
F10 F 0.93518(7) 0.02319(5) 0.67514(5) 0.0345(3) Uani 1 1 d . . .
F11 F 0.75324(7) 0.15383(6) 0.77955(5) 0.0352(3) Uani 1 1 d . . .
F12 F 0.62353(7) 0.08442(6) 0.80396(5) 0.0429(3) Uani 1 1 d . . .
F13 F 0.58033(8) -0.01085(6) 0.72732(6) 0.0505(4) Uani 1 1 d . . .
F14 F 0.66803(8) -0.03274(6) 0.62464(6) 0.0432(3) Uani 1 1 d . . .
F15 F 0.79562(7) 0.03575(5) 0.59863(5) 0.0344(3) Uani 1 1 d . . .
F16 F 0.86270(7) 0.26641(5) 0.75762(5) 0.0363(3) Uani 1 1 d . . .
F17 F 0.78751(8) 0.37097(5) 0.73041(6) 0.0459(3) Uani 1 1 d . . .
F18 F 0.69362(8) 0.37972(6) 0.62858(6) 0.0474(3) Uani 1 1 d . . .
F19 F 0.68088(8) 0.27865(6) 0.55262(5) 0.0415(3) Uani 1 1 d . . .
F20 F 0.76156(7) 0.17354(5) 0.57593(5) 0.0297(3) Uani 1 1 d . . .

loop_
_atom_site_aniso_label
_atom_site_aniso_U_11
_atom_site_aniso_U_22
_atom_site_aniso_U_33
_atom_site_aniso_U_23
_atom_site_aniso_U_13
_atom_site_aniso_U_12
Cu1 0.02756(14) 0.03529(14) 0.02729(12) 0.00034(11) -0.00325(11) -0.00122(11)
N1 0.0280(9) 0.0358(10) 0.0287(8) 0.0038(7) -0.0012(7) -0.0026(8)
N2 0.0291(9) 0.0303(9) 0.0285(8) -0.0066(7) 0.0001(7) 0.0022(8)
N3 0.0267(9) 0.0281(9) 0.0281(8) -0.0014(7) -0.0010(7) -0.0021(7)
N4 0.0372(11) 0.0426(11) 0.0309(9) -0.0010(8) -0.0026(9) 0.0006(9)
C1 0.0296(11) 0.0380(12) 0.0262(9) 0.0004(9) -0.0011(9) -0.0061(10)
C2 0.0390(13) 0.0442(14) 0.0487(13) 0.0010(11) -0.0108(11) -0.0084(11)
C3 0.0611(17) 0.0355(13) 0.0489(14) 0.0013(11) -0.0085(13) -0.0156(13)
C4 0.0556(16) 0.0324(12) 0.0416(12) 0.0094(10) 0.0036(12) 0.0015(12)
C5 0.0365(12) 0.0359(12) 0.0392(11) 0.0114(10) -0.0017(10) -0.0020(10)
C6 0.0245(11) 0.0445(13) 0.0434(12) -0.0086(10) -0.0030(10) -0.0012(10)
C7 0.0319(12) 0.0341(11) 0.0330(10) -0.0075(9) -0.0071(9) 0.0072(10)
C8 0.0433(13) 0.0259(11) 0.0448(12) 0.0018(9) -0.0027(11) 0.0034(10)
C9 0.0404(13) 0.0358(12) 0.0365(11) 0.0113(10) 0.0030(10) 0.0011(10)
C10 0.0322(12) 0.0309(11) 0.0362(11) 0.0029(9) 0.0067(10) -0.0037(9)
C11 0.0407(14) 0.0422(13) 0.0401(12) -0.0184(10) 0.0008(10) 0.0045(11)
C12 0.0403(13) 0.0341(12) 0.0358(11) -0.0070(9) 0.0041(10) 0.0006(10)
C13 0.0269(11) 0.0415(13) 0.0422(12) 0.0033(10) -0.0035(10) -0.0018(10)
C14 0.0369(12) 0.0354(12) 0.0300(10) -0.0025(9) -0.0009(10) 0.0004(10)
C15 0.0493(15) 0.0503(15) 0.0382(12) -0.0054(11) -0.0166(11) 0.0029(12)
C16 0.0222(9) 0.0236(10) 0.0234(9) -0.0019(8) 0.0004(8) 0.0000(8)
C17 0.0265(10) 0.0244(10) 0.0221(9) 0.0023(7) 0.0000(8) 0.0018(8)
C18 0.0215(10) 0.0250(10) 0.0324(10) -0.0019(8) 0.0013(8) -0.0044(8)
C19 0.0281(11) 0.0362(11) 0.0241(9) -0.0041(8) -0.0054(8) 0.0018(9)
C20 0.0341(12) 0.0366(12) 0.0230(9) 0.0099(9) -0.0026(9) -0.0012(10)
C21 0.0262(10) 0.0282(10) 0.0269(9) 0.0044(8) 0.0011(8) -0.0051(8)
C22 0.0196(9) 0.0254(9) 0.0253(9) -0.0031(8) -0.0022(8) -0.0024(8)
C23 0.0235(10) 0.0237(10) 0.0270(9) -0.0009(8) -0.0021(8) -0.0023(8)
C24 0.0263(10) 0.0380(12) 0.0244(9) -0.0012(8) 0.0029(8) -0.0076(9)
C25 0.0216(10) 0.0411(12) 0.0344(10) -0.0142(9) 0.0024(9) -0.0008(9)
C26 0.0265(11) 0.0277(11) 0.0381(11) -0.0067(9) -0.0042(9) 0.0041(9)
C27 0.0239(10) 0.0306(10) 0.0269(9) 0.0002(8) -0.0017(8) -0.0034(8)
C28 0.0219(10) 0.0239(9) 0.0256(9) 0.0043(8) -0.0024(8) -0.0002(8)
C29 0.0265(11) 0.0303(11) 0.0279(9) 0.0039(8) -0.0025(8) 0.0017(9)
C30 0.0236(11) 0.0400(12) 0.0319(10) 0.0149(9) 0.0046(9) 0.0038(9)
C31 0.0219(10) 0.0351(12) 0.0487(13) 0.0181(10) -0.0031(10) -0.0049(9)
C32 0.0306(11) 0.0251(10) 0.0411(12) 0.0042(9) -0.0091(10) -0.0035(9)
C33 0.0255(10) 0.0271(10) 0.0287(9) 0.0032(8) -0.0018(9) 0.0000(8)
C34 0.0194(9) 0.0246(10) 0.0233(9) 0.0000(8) 0.0030(8) -0.0024(8)
C35 0.0254(10) 0.0285(10) 0.0235(9) -0.0010(8) -0.0008(8) -0.0022(8)
C36 0.0316(11) 0.0247(10) 0.0339(10) -0.0068(8) 0.0051(9) -0.0011(9)
C37 0.0268(11) 0.0240(10) 0.0422(11) 0.0064(9) 0.0010(9) 0.0050(9)
C38 0.0243(10) 0.0331(11) 0.0286(10) 0.0064(9) -0.0029(8) -0.0011(9)
C39 0.0224(10) 0.0246(10) 0.0231(9) -0.0017(8) 0.0028(8) -0.0027(8)
B1 0.0230(11) 0.0244(11) 0.0194(9) -0.0005(8) 0.0004(8) -0.0023(9)
F1 0.0301(6) 0.0327(6) 0.0306(6) 0.0099(5) -0.0020(5) -0.0072(5)
F2 0.0307(7) 0.0379(7) 0.0448(7) 0.0036(6) -0.0080(6) -0.0110(6)
F3 0.0367(7) 0.0549(8) 0.0316(6) 0.0020(6) -0.0136(6) -0.0044(6)
F4 0.0524(9) 0.0584(9) 0.0334(6) 0.0227(6) -0.0110(6) -0.0123(7)
F5 0.0376(7) 0.0422(7) 0.0391(6) 0.0185(6) -0.0078(6) -0.0164(6)
F6 0.0360(7) 0.0286(6) 0.0331(6) 0.0054(5) 0.0082(5) 0.0002(5)
F7 0.0402(7) 0.0469(7) 0.0327(6) 0.0003(6) 0.0143(6) -0.0084(6)
F8 0.0364(7) 0.0542(8) 0.0461(7) -0.0159(6) 0.0142(6) 0.0047(6)
F9 0.0406(7) 0.0364(7) 0.0534(8) -0.0043(6) 0.0022(6) 0.0153(6)
F10 0.0390(7) 0.0303(6) 0.0342(6) 0.0057(5) 0.0023(5) 0.0051(5)
F11 0.0355(7) 0.0413(7) 0.0288(6) -0.0046(5) 0.0058(5) -0.0026(6)
F12 0.0317(7) 0.0574(8) 0.0396(7) 0.0142(6) 0.0129(6) 0.0028(6)
F13 0.0318(7) 0.0513(8) 0.0683(9) 0.0197(7) 0.0018(7) -0.0164(6)
F14 0.0430(8) 0.0332(7) 0.0534(8) -0.0008(6) -0.0107(6) -0.0145(6)
F15 0.0357(7) 0.0351(7) 0.0324(6) -0.0079(5) 0.0009(5) -0.0069(6)
F16 0.0420(7) 0.0369(7) 0.0301(6) -0.0105(5) -0.0095(5) 0.0046(6)
F17 0.0560(9) 0.0311(7) 0.0506(7) -0.0163(6) -0.0012(7) 0.0041(6)
F18 0.0464(8) 0.0308(7) 0.0651(9) 0.0044(6) -0.0074(7) 0.0108(6)
F19 0.0389(7) 0.0453(7) 0.0401(7) 0.0069(6) -0.0157(6) 0.0040(6)
F20 0.0325(6) 0.0319(6) 0.0246(5) -0.0056(5) -0.0055(5) -0.0004(5)

loop_
_atom_type_symbol
_atom_type_description
_atom_type_scat_dispersion_real
_atom_type_scat_dispersion_imag
_atom_type_scat_source
C C 0.0033 0.0016 'International Tables Vol C Tables 4.2.6.8 and 6.1.1.4'
H H 0.0000 0.0000 'International Tables Vol C Tables 4.2.6.8 and 6.1.1.4'
B B 0.0013 0.0007 'International Tables Vol C Tables 4.2.6.8 and 6.1.1.4'
N N 0.0061 0.0033 'International Tables Vol C Tables 4.2.6.8 and 6.1.1.4'
F F 0.0171 0.0103 'International Tables Vol C Tables 4.2.6.8 and 6.1.1.4'
Cu Cu 0.3201 1.2651 'International Tables Vol C Tables 4.2.6.8 and 6.1.1.4'

loop_
_geom_angle_atom_site_label_1
_geom_angle_atom_site_label_2
_geom_angle_atom_site_label_3
_geom_angle
_geom_angle_site_symmetry_1
_geom_angle_site_symmetry_3
_geom_angle_publ_flag
N4 Cu1 N1 119.87(7) . . ?
N4 Cu1 N2 117.18(7) . . ?
N1 Cu1 N2 101.56(7) . . ?
N4 Cu1 N3 104.90(7) . . ?
N1 Cu1 N3 109.77(6) . . ?
N2 Cu1 N3 102.20(6) . . ?
C5 N1 C1 117.25(18) . . ?
C5 N1 Cu1 120.63(15) . . ?
C1 N1 Cu1 121.78(14) . . ?
C7 N2 C11 109.44(16) . . ?
C7 N2 C8 108.86(16) . . ?
C11 N2 C8 106.97(16) . . ?
C7 N2 Cu1 107.86(12) . . ?
C11 N2 Cu1 110.40(13) . . ?
C8 N2 Cu1 113.27(13) . . ?
C12 N3 C10 109.44(16) . . ?
C12 N3 C13 108.25(16) . . ?
C10 N3 C13 107.87(16) . . ?
C12 N3 Cu1 109.73(12) . . ?
C10 N3 Cu1 110.49(12) . . ?
C13 N3 Cu1 111.01(12) . . ?
C14 N4 Cu1 168.20(19) . . ?
N1 C1 C2 121.5(2) . . ?
N1 C1 C6 117.89(18) . . ?
C2 C1 C6 120.6(2) . . ?
C3 C2 C1 120.1(2) . . ?
C4 C3 C2 118.8(2) . . ?
C3 C4 C5 118.4(2) . . ?
N1 C5 C4 124.0(2) . . ?
C1 C6 C7 116.16(18) . . ?
N2 C7 C6 114.13(16) . . ?
N2 C8 C9 115.61(17) . . ?
C10 C9 C8 114.39(18) . . ?
N3 C10 C9 115.08(17) . . ?
N4 C14 C15 177.5(2) . . ?
C21 C16 C17 112.45(16) . . ?
C21 C16 B1 128.33(17) . . ?
C17 C16 B1 119.08(16) . . ?
F1 C17 C18 115.82(16) . . ?
F1 C17 C16 118.69(16) . . ?
C18 C17 C16 125.49(17) . . ?
F2 C18 C17 121.47(17) . . ?
F2 C18 C19 119.51(17) . . ?
C17 C18 C19 119.02(18) . . ?
F3 C19 C20 120.77(17) . . ?
F3 C19 C18 120.53(18) . . ?
C20 C19 C18 118.67(17) . . ?
F4 C20 C19 119.41(17) . . ?
F4 C20 C21 120.51(18) . . ?
C19 C20 C21 120.04(17) . . ?
F5 C21 C20 114.70(16) . . ?
F5 C21 C16 121.00(17) . . ?
C20 C21 C16 124.29(18) . . ?
C23 C22 C27 112.92(17) . . ?
C23 C22 B1 128.15(17) . . ?
C27 C22 B1 118.66(16) . . ?
F6 C23 C22 120.89(16) . . ?
F6 C23 C24 114.91(16) . . ?
C22 C23 C24 124.20(18) . . ?
F7 C24 C25 119.87(18) . . ?
F7 C24 C23 120.38(18) . . ?
C25 C24 C23 119.75(18) . . ?
F8 C25 C26 120.74(19) . . ?
F8 C25 C24 120.60(19) . . ?
C26 C25 C24 118.66(18) . . ?
F9 C26 C25 119.90(18) . . ?
F9 C26 C27 120.44(18) . . ?
C25 C26 C27 119.66(19) . . ?
F10 C27 C26 115.87(17) . . ?
F10 C27 C22 119.33(16) . . ?
C26 C27 C22 124.81(18) . . ?
C29 C28 C33 113.25(17) . . ?
C29 C28 B1 119.08(16) . . ?
C33 C28 B1 127.55(16) . . ?
F11 C29 C30 116.27(17) . . ?
F11 C29 C28 118.75(17) . . ?
C30 C29 C28 124.98(19) . . ?
F12 C30 C31 120.17(18) . . ?
F12 C30 C29 121.01(19) . . ?
C31 C30 C29 118.82(19) . . ?
F13 C31 C32 120.5(2) . . ?
F13 C31 C30 120.1(2) . . ?
C32 C31 C30 119.43(19) . . ?
F14 C32 C31 119.76(19) . . ?
F14 C32 C33 120.47(19) . . ?
C31 C32 C33 119.77(19) . . ?
F15 C33 C32 114.86(17) . . ?
F15 C33 C28 121.43(17) . . ?
C32 C33 C28 123.70(18) . . ?
C35 C34 C39 112.79(17) . . ?
C35 C34 B1 127.54(16) . . ?
C39 C34 B1 119.42(16) . . ?
F16 C35 C36 114.53(16) . . ?
F16 C35 C34 121.42(17) . . ?
C36 C35 C34 124.04(17) . . ?
F17 C36 C37 119.61(18) . . ?
F17 C36 C35 120.33(18) . . ?
C37 C36 C35 120.06(17) . . ?
F18 C37 C38 120.65(18) . . ?
F18 C37 C36 120.72(18) . . ?
C38 C37 C36 118.62(18) . . ?
F19 C38 C37 119.91(18) . . ?
F19 C38 C39 120.63(18) . . ?
C37 C38 C39 119.46(18) . . ?
F20 C39 C38 116.22(16) . . ?
F20 C39 C34 118.82(16) . . ?
C38 C39 C34 124.96(17) . . ?
C34 B1 C22 114.66(15) . . ?
C34 B1 C16 112.38(15) . . ?
C22 B1 C16 101.58(15) . . ?
C34 B1 C28 103.25(15) . . ?
C22 B1 C28 111.95(15) . . ?
C16 B1 C28 113.45(14) . . ?

loop_
_geom_bond_atom_site_label_1
_geom_bond_atom_site_label_2
_geom_bond_distance
_geom_bond_site_symmetry_2
_geom_bond_publ_flag
Cu1 N4 1.9437(18) . ?
Cu1 N1 2.0399(17) . ?
Cu1 N2 2.1145(17) . ?
Cu1 N3 2.1527(16) . ?
N1 C5 1.343(3) . ?
N1 C1 1.351(3) . ?
N2 C7 1.482(3) . ?
N2 C11 1.483(2) . ?
N2 C8 1.487(3) . ?
N3 C12 1.470(2) . ?
N3 C10 1.477(3) . ?
N3 C13 1.482(3) . ?
N4 C14 1.132(3) . ?
C1 C2 1.381(3) . ?
C1 C6 1.500(3) . ?
C2 C3 1.380(3) . ?
C3 C4 1.368(3) . ?
C4 C5 1.377(3) . ?
C6 C7 1.530(3) . ?
C8 C9 1.522(3) . ?
C9 C10 1.518(3) . ?
C14 C15 1.454(3) . ?
C16 C21 1.386(3) . ?
C16 C17 1.392(3) . ?
C16 B1 1.659(3) . ?
C17 F1 1.364(2) . ?
C17 C18 1.369(3) . ?
C18 F2 1.345(2) . ?
C18 C19 1.375(3) . ?
C19 F3 1.344(2) . ?
C19 C20 1.372(3) . ?
C20 F4 1.352(2) . ?
C20 C21 1.377(3) . ?
C21 F5 1.356(2) . ?
C22 C23 1.386(3) . ?
C22 C27 1.388(3) . ?
C22 B1 1.659(3) . ?
C23 F6 1.356(2) . ?
C23 C24 1.388(3) . ?
C24 F7 1.350(2) . ?
C24 C25 1.371(3) . ?
C25 F8 1.347(2) . ?
C25 C26 1.371(3) . ?
C26 F9 1.352(2) . ?
C26 C27 1.376(3) . ?
C27 F10 1.356(2) . ?
C28 C29 1.388(3) . ?
C28 C33 1.390(3) . ?
C28 B1 1.663(3) . ?
C29 F11 1.355(2) . ?
C29 C30 1.378(3) . ?
C30 F12 1.348(2) . ?
C30 C31 1.374(3) . ?
C31 F13 1.350(2) . ?
C31 C32 1.367(3) . ?
C32 F14 1.348(2) . ?
C32 C33 1.387(3) . ?
C33 F15 1.355(2) . ?
C34 C35 1.391(3) . ?
C34 C39 1.391(3) . ?
C34 B1 1.657(3) . ?
C35 F16 1.356(2) . ?
C35 C36 1.378(3) . ?
C36 F17 1.350(2) . ?
C36 C37 1.375(3) . ?
C37 F18 1.344(2) . ?
C37 C38 1.371(3) . ?
C38 F19 1.346(2) . ?
C38 C39 1.374(3) . ?
C39 F20 1.358(2) . ?
